data_2022078
loop_
_publ_author_name
'Jha, Kunal Kumar'
'Gruza, Barbara'
'Kumar, Prashant'
'Chodkiewicz, Michal Leszek'
'Dominiak, Paulina Maria'

_publ_section_title
;
 TAAM: a reliable and user friendly tool for hydrogen-atom location using
 routine X-ray diffraction data
;
_journal_issue 3
_journal_name_full 'Acta Crystallographica Section B Structural Science, Crystal Engineering and Materials'
_journal_paper_doi 10.1107/S2052520620002917
_journal_volume 76
_journal_year 2020
_chemical_absolute_configuration unk
_chemical_formula_moiety 'C6 H12 N2 O4, 2(H2 O)'
_chemical_formula_sum 'C6 H16 N2 O6'
_chemical_formula_weight 212.20
_space_group_crystal_system orthorhombic
_space_group_IT_number 19
_space_group_name_Hall 'P 2ac 2ab'
_space_group_name_H-M_alt 'P 21 21 21'
_symmetry_Int_Tables_number 19
_audit_creation_date 2019-09-26
_audit_creation_method
;
Olex2 1.2
(compiled 2018.05.29 svn.r3508 for OlexSys, GUI svn.r5506)
;
_cell_angle_alpha 90
_cell_angle_beta 90
_cell_angle_gamma 90
_cell_formula_units_Z 4
_cell_length_a 9.572(3)
_cell_length_b 10.039(3)
_cell_length_c 10.548(3)
_cell_measurement_temperature 110(5)
_cell_volume 1013.6(5)
_computing_molecular_graphics 'Olex2 (Dolomanov et al., 2009)'
_computing_publication_material 'Olex2 (Dolomanov et al., 2009)'
_computing_structure_refinement 'olex2.refine (Bourhis et al., 2015)'
_diffrn_ambient_temperature 110(5)
_diffrn_measured_fraction_theta_full 0.9870
_diffrn_measured_fraction_theta_max 0.9870
_diffrn_measurement_device_type 'ENRAF NONIUS CAD4 '
_diffrn_radiation_type MoK\a
_diffrn_radiation_wavelength .71068
_diffrn_reflns_av_R_equivalents 0.0000
_diffrn_reflns_av_unetI/netI 0.0589
_diffrn_reflns_limit_h_max 22
_diffrn_reflns_limit_h_min 0
_diffrn_reflns_limit_k_max 23
_diffrn_reflns_limit_k_min 0
_diffrn_reflns_limit_l_max 24
_diffrn_reflns_limit_l_min 0
_diffrn_reflns_number 5417
_diffrn_reflns_theta_full 26.4896
_diffrn_reflns_theta_max 26.49
_diffrn_reflns_theta_min 2.80
_exptl_absorpt_coefficient_mu 0.124
_exptl_crystal_density_diffrn 1.3905
_exptl_crystal_F_000 456.3336
_refine_diff_density_max 0.1177
_refine_diff_density_min -0.1465
_refine_diff_density_rms 0.0270
_refine_ls_d_res_high 0.7967
_refine_ls_d_res_low 7.2719
_refine_ls_goodness_of_fit_ref 0.9561
_refine_ls_hydrogen_treatment refall
_refine_ls_matrix_type full
_refine_ls_number_constraints 0
_refine_ls_number_parameters 271
_refine_ls_number_reflns 1212
_refine_ls_number_restraints 0
_refine_ls_restrained_S_all 0.9561
_refine_ls_R_factor_all 0.0136
_refine_ls_R_factor_gt 0.0128
_refine_ls_shift/su_max 0.0009
_refine_ls_shift/su_mean 0.0001
_refine_ls_structure_factor_coef Fsqd
_refine_ls_weighting_details 'w=1/[\s^2^(Fo^2^)+(0.0000P)^2^] where P=(Fo^2^+2Fc^2^)/3'
_refine_ls_weighting_scheme calc
_refine_ls_wR_factor_gt 0.0289
_refine_ls_wR_factor_ref 0.0291
_reflns_Friedel_coverage 0.0
_reflns_limit_h_max 12
_reflns_limit_h_min 0
_reflns_limit_k_max 12
_reflns_limit_k_min 0
_reflns_limit_l_max 13
_reflns_limit_l_min 0
_reflns_number_gt 1176
_reflns_number_total 1212
_reflns_threshold_expression I>=2u(I)
_cod_data_source_file 26_TAAM_ANIS_0.8.cif
_cod_data_source_block 26_TAAM_ANIS_0.8
_cod_original_sg_symbol_Hall ' P 2ac 2ab'
_cod_database_code 2022078
_olex2_refinement_description
;
;
_olex2_submission_special_instructions 'No special instructions were received'

loop_
_space_group_symop_id
_space_group_symop_operation_xyz
1 x,y,z
2 x+1/2,-y+1/2,-z
3 -x,y+1/2,-z+1/2
4 -x+1/2,-y,z+1/2

loop_
_atom_site_label
_atom_site_type_symbol
_atom_site_fract_x
_atom_site_fract_y
_atom_site_fract_z
_atom_site_U_iso_or_equiv
_atom_site_adp_type
_atom_site_occupancy
_atom_site_refinement_flags_posn
C(1A C 0.11294(9) -0.38028(8) 0.53977(8) 0.01309(17) Uani 1.000000 .
H(1a H 0.0130(13) -0.3601(12) 0.5899(12) 0.036(3) Uani 1.000000 .
H(1b H 0.0928(14) -0.4391(13) 0.4567(13) 0.041(4) Uani 1.000000 .
C(1) C 0.17841(8) -0.24941(8) 0.49972(7) 0.01049(15) Uani 1.000000 .
C(2A C 0.13200(8) -0.04097(8) 0.38557(7) 0.01127(16) Uani 1.000000 .
H(2A H 0.2397(13) -0.0221(12) 0.4105(10) 0.026(3) Uani 1.000000 .
C(2B C 0.11752(9) -0.04409(9) 0.24026(7) 0.01483(17) Uani 1.000000 .
H(2B H 0.1405(14) 0.0545(15) 0.2063(11) 0.040(4) Uani 1.000000 .
C(2G C 0.21540(11) -0.14434(11) 0.18039(10) 0.0246(2) Uani 1.000000 .
H(2c H 0.3225(17) -0.1195(16) 0.1994(14) 0.063(5) Uani 1.000000 .
H(2d H 0.1963(15) -0.2395(18) 0.2170(16) 0.059(4) Uani 1.000000 .
H(2e H 0.1952(14) -0.1459(14) 0.0776(12) 0.044(4) Uani 1.000000 .
C(2) C 0.04577(8) 0.07533(8) 0.43915(7) 0.01155(15) Uani 1.000000 .
O(1) O 0.30215(6) -0.22476(6) 0.52121(5) 0.01594(14) Uani 1.000000 .
O(2G O -0.02535(7) -0.07220(6) 0.21049(5) 0.01585(13) Uani 1.000000 .
H(2G H -0.0283(15) -0.1539(14) 0.1678(12) 0.035(3) Uani 1.000000 .
O(21 O -0.05743(6) 0.04846(5) 0.50888(5) 0.01400(13) Uani 1.000000 .
O(22 O 0.08383(6) 0.18937(6) 0.40853(5) 0.01700(13) Uani 1.000000 .
N(1) N 0.20822(9) -0.45268(8) 0.62497(8) 0.01310(14) Uani 1.000000 .
H(1c H 0.292(2) -0.4845(15) 0.5808(14) 0.034(4) Uani 1.000000 .
H(1d H 0.2396(16) -0.3959(14) 0.6959(14) 0.030(4) Uani 1.000000 .
H(1e H 0.1516(15) -0.5255(17) 0.6707(14) 0.030(3) Uani 1.000000 .
N(2) N 0.09031(8) -0.16722(7) 0.43981(6) 0.01165(14) Uani 1.000000 .
H(2) H -0.0080(16) -0.1974(11) 0.4337(12) 0.024(3) Uani 1.000000 .
O(W1 O -0.16583(8) 0.23053(7) 0.67566(6) 0.01698(14) Uani 1.000000 .
H(Wa H -0.1256(13) 0.1825(13) 0.6096(13) 0.022(3) Uani 1.000000 .
O(W2 O 0.03979(11) 0.39212(9) 0.76588(9) 0.0340(2) Uani 1.000000 .
H(Wc H 0.0262(17) 0.4201(14) 0.8508(12) 0.035(4) Uani 1.000000 .
H(Wd H -0.0323(17) 0.357(3) 0.7404(14) 0.067(8) Uani 1.000000 .
H(Wb H -0.2478(14) 0.2707(12) 0.6438(12) 0.021(3) Uani 1.000000 .

loop_
_atom_site_aniso_label
_atom_site_aniso_U_11
_atom_site_aniso_U_22
_atom_site_aniso_U_33
_atom_site_aniso_U_12
_atom_site_aniso_U_13
_atom_site_aniso_U_23
C(1A 0.0112(4) 0.0110(3) 0.0170(4) -0.0019(3) -0.0019(3) 0.0016(3)
H(1a 0.018(7) 0.042(8) 0.049(8) 0.007(8) 0.007(6) 0.007(7)
H(1b 0.058(10) 0.030(7) 0.036(7) -0.005(8) -0.024(7) -0.000(7)
C(1) 0.0074(3) 0.0111(3) 0.0129(3) -0.0010(3) 0.0002(3) 0.0003(2)
C(2A 0.0090(4) 0.0112(3) 0.0136(3) -0.0009(3) 0.0000(3) 0.0009(3)
H(2A 0.020(8) 0.027(7) 0.032(6) -0.009(7) -0.004(6) -0.002(6)
C(2B 0.0153(4) 0.0160(4) 0.0132(3) -0.0025(3) 0.0018(3) 0.0007(3)
H(2B 0.048(8) 0.049(10) 0.024(6) -0.006(8) 0.009(6) 0.006(7)
C(2G 0.0175(5) 0.0335(5) 0.0228(5) 0.0011(5) 0.0064(4) -0.0075(4)
H(2c 0.043(11) 0.089(13) 0.058(10) -0.008(11) 0.008(9) -0.034(9)
H(2d 0.041(10) 0.068(12) 0.067(10) 0.021(11) 0.031(8) -0.007(10)
H(2e 0.043(9) 0.059(9) 0.029(8) -0.004(9) 0.007(7) -0.013(7)
C(2) 0.0097(4) 0.0117(3) 0.0132(3) -0.0002(3) -0.0016(3) 0.0014(3)
O(1) 0.0090(3) 0.0152(3) 0.0237(3) -0.0013(2) -0.0027(2) 0.0058(2)
O(2G 0.0161(3) 0.0161(3) 0.0153(3) 0.0013(3) -0.0028(2) -0.0009(2)
H(2G 0.041(9) 0.024(8) 0.039(8) -0.012(8) 0.001(7) -0.009(7)
O(21 0.0122(3) 0.0130(2) 0.0169(3) -0.0000(2) 0.0025(2) -0.0011(2)
O(22 0.0139(3) 0.0110(2) 0.0261(3) 0.0001(2) 0.0007(2) 0.0030(2)
N(1) 0.0103(4) 0.0129(3) 0.0161(4) 0.0001(3) -0.0010(3) 0.0029(3)
H(1c 0.038(11) 0.023(8) 0.040(9) 0.009(9) -0.004(9) 0.003(7)
H(1d 0.029(9) 0.032(8) 0.027(9) -0.003(8) -0.006(8) 0.001(7)
H(1e 0.021(8) 0.034(8) 0.035(8) 0.009(8) 0.001(7) 0.009(8)
N(2) 0.0086(3) 0.0108(3) 0.0155(3) -0.0009(3) -0.0002(3) 0.0016(3)
H(2) 0.030(8) 0.011(6) 0.032(7) -0.008(7) -0.010(6) 0.008(5)
O(W1 0.0160(3) 0.0168(3) 0.0181(3) 0.0006(3) 0.0003(3) -0.0017(3)
H(Wa 0.014(7) 0.024(7) 0.028(8) 0.001(6) 0.001(6) -0.012(7)
O(W2 0.0404(5) 0.0390(4) 0.0226(4) -0.0244(4) 0.0117(4) -0.0063(3)
H(Wc 0.057(11) 0.045(8) 0.004(7) -0.030(9) 0.006(7) -0.011(7)
H(Wd -0.000(7) 0.19(2) 0.008(7) 0.028(12) -0.009(6) 0.005(11)
H(Wb 0.009(7) 0.017(7) 0.037(8) 0.006(7) -0.001(6) -0.001(6)

loop_
_atom_type_symbol
_atom_type_description
_atom_type_scat_dispersion_real
_atom_type_scat_dispersion_imag
_atom_type_scat_source
_atom_type_scat_dispersion_source
C C 0.00347 0.00161 'Clementi & Roetti, C., At. Data Nucl. Data Tables 1974, 14, (177-478); Clementi & Raimondi, J. Chem. Phys., 1963, 38, (2686-2689)' 'Henke, Gullikson and Davis, At. Data and Nucl. Data Tables, 1993, 54, 2'
H H 0.00000 0.00000 'Clementi & Roetti, C., At. Data Nucl. Data Tables 1974, 14, (177-478); Clementi & Raimondi, J. Chem. Phys., 1963, 38, (2686-2689)' 'Henke, Gullikson and Davis, At. Data and Nucl. Data Tables, 1993, 54, 2'
N N 0.00653 0.00323 'Clementi & Roetti, C., At. Data Nucl. Data Tables 1974, 14, (177-478); Clementi & Raimondi, J. Chem. Phys., 1963, 38, (2686-2689)' 'Henke, Gullikson and Davis, At. Data and Nucl. Data Tables, 1993, 54, 2'
O O 0.01158 0.00611 'Clementi & Roetti, C., At. Data Nucl. Data Tables 1974, 14, (177-478); Clementi & Raimondi, J. Chem. Phys., 1963, 38, (2686-2689)' 'Henke, Gullikson and Davis, At. Data and Nucl. Data Tables, 1993, 54, 2'

loop_
_geom_angle_atom_site_label_1
_geom_angle_atom_site_label_2
_geom_angle_atom_site_label_3
_geom_angle
_geom_angle_site_symmetry_1
_geom_angle_site_symmetry_3
_geom_angle_publ_flag
H(1b C(1A H(1a 109.5(9) . . ?
C(1) C(1A H(1a 109.3(6) . . ?
C(1) C(1A H(1b 108.9(7) . . ?
N(1) C(1A H(1a 109.4(6) . . ?
N(1) C(1A H(1b 109.7(7) . . ?
N(1) C(1A C(1) 110.00(7) . . ?
O(1) C(1) C(1A 121.38(7) . . ?
N(2) C(1) C(1A 113.92(7) . . ?
N(2) C(1) O(1) 124.69(7) . . ?
C(2B C(2A H(2A 109.4(6) . . ?
C(2) C(2A H(2A 106.8(6) . . ?
C(2) C(2A C(2B 109.46(6) . . ?
N(2) C(2A H(2A 108.7(6) . . ?
N(2) C(2A C(2B 110.56(7) . . ?
N(2) C(2A C(2) 111.83(6) . . ?
H(2B C(2B C(2A 107.2(6) . . ?
C(2G C(2B C(2A 111.92(8) . . ?
C(2G C(2B H(2B 110.3(7) . . ?
O(2G C(2B C(2A 107.97(6) . . ?
O(2G C(2B H(2B 107.7(7) . . ?
O(2G C(2B C(2G 111.65(7) . . ?
H(2c C(2G C(2B 111.0(8) . . ?
H(2d C(2G C(2B 110.2(7) . . ?
H(2d C(2G H(2c 108.1(12) . . ?
H(2e C(2G C(2B 108.2(7) . . ?
H(2e C(2G H(2c 110.8(10) . . ?
H(2e C(2G H(2d 108.6(11) . . ?
O(21 C(2) C(2A 118.20(7) . . ?
O(22 C(2) C(2A 116.50(7) . . ?
O(22 C(2) O(21 125.29(7) . . ?
H(2G O(2G C(2B 107.9(9) . . ?
H(1c N(1) C(1A 112.2(8) . . ?
H(1d N(1) C(1A 111.5(8) . . ?
H(1d N(1) H(1c 107.4(12) . . ?
H(1e N(1) C(1A 108.1(7) . . ?
H(1e N(1) H(1c 115.0(11) . . ?
H(1e N(1) H(1d 102.4(11) . . ?
C(2A N(2) C(1) 123.58(7) . . ?
H(2) N(2) C(1) 116.2(6) . . ?
H(2) N(2) C(2A 120.3(6) . . ?
H(Wb O(W1 H(Wa 107.4(10) . . ?
H(Wd O(W2 H(Wc 108.8(14) . . ?

loop_
_geom_bond_atom_site_label_1
_geom_bond_atom_site_label_2
_geom_bond_distance
_geom_bond_site_symmetry_2
_geom_bond_publ_flag
C(1A H(1a 1.111(13) . ?
C(1A H(1b 1.074(13) . ?
C(1A C(1) 1.5157(11) . ?
C(1A N(1) 1.4723(10) . ?
C(1) O(1) 1.2311(9) . ?
C(1) N(2) 1.3383(10) . ?
C(2A H(2A 1.081(12) . ?
C(2A C(2B 1.5393(10) . ?
C(2A C(2) 1.5374(10) . ?
C(2A N(2) 1.4466(10) . ?
C(2B H(2B 1.076(15) . ?
C(2B C(2G 1.5131(13) . ?
C(2B O(2G 1.4313(10) . ?
C(2G H(2c 1.074(17) . ?
C(2G H(2d 1.046(18) . ?
C(2G H(2e 1.101(13) . ?
C(2) O(21 1.2608(10) . ?
C(2) O(22 1.2442(10) . ?
O(2G H(2G 0.936(14) . ?
N(1) H(1c 0.982(19) . ?
N(1) H(1d 0.987(16) . ?
N(1) H(1e 1.030(18) . ?
N(2) H(2) 0.990(15) . ?
O(W1 H(Wa 0.930(15) . ?
O(W1 H(Wb 0.944(14) . ?
O(W2 H(Wc 0.948(13) . ?
O(W2 H(Wd 0.82(2) . ?
